data_4032112
loop_
_publ_author_name
'Zhu, Chongwei'
'Rives, Arnaud'
'Duhayon, Carine'
'Maraval, Val\'erie'
'Chauvin, Remi'

_publ_section_title
;
 Lipidic Carbo-benzenes: Molecular Probes of Magnetic Anisotropy and
 Stacking Properties of \a-Graphyne.
;
_journal_issue 2
_journal_name_full 'The Journal of organic chemistry'
_journal_page_first 925
_journal_page_last 935
_journal_paper_doi 10.1021/acs.joc.6b02397
_journal_volume 82
_journal_year 2017
_chemical_formula_moiety 'C46 H30'
_chemical_formula_sum 'C46 H30'
_chemical_formula_weight 582.74
_space_group_IT_number 14
_symmetry_cell_setting monoclinic
_symmetry_space_group_name_Hall '-P 2ybc'
_symmetry_space_group_name_H-M 'P 1 21/c 1'
_atom_sites_solution_hydrogens difmap
_atom_sites_solution_primary other
_cell_angle_alpha 90
_cell_angle_beta 106.6094(17)
_cell_angle_gamma 90
_cell_formula_units_Z 2
_cell_length_a 16.8971(10)
_cell_length_b 6.0972(4)
_cell_length_c 16.0454(10)
_cell_measurement_reflns_used 5584
_cell_measurement_temperature 100
_cell_measurement_theta_max 30
_cell_measurement_theta_min 3
_cell_volume 1584.10(17)
_computing_cell_refinement 'Apex2 (Bruker AXS, 2006)'
_computing_data_collection 'Apex2 (Bruker AXS, 2006)'
_computing_data_reduction 'Apex2 (Bruker AXS, 2006)'
_computing_molecular_graphics 'CAMERON (Watkin et al., 1996)'
_computing_publication_material 'CRYSTALS (Betteridge et al., 2003)'
_computing_structure_refinement 'CRYSTALS (Betteridge et al., 2003)'
_computing_structure_solution 'Superflip (Palatinus & Chapuis, 2007)'
_diffrn_ambient_temperature 100
_diffrn_measured_fraction_theta_full 0.996
_diffrn_measured_fraction_theta_max 0.965
_diffrn_measurement_device Area
_diffrn_measurement_device_type 'Bruker Kappa Apex2'
_diffrn_measurement_method '\f & \w scans'
_diffrn_radiation_monochromator graphite
_diffrn_radiation_type 'Mo K\a'
_diffrn_radiation_wavelength 0.71073
_diffrn_reflns_av_R_equivalents 0.035
_diffrn_reflns_limit_h_max 23
_diffrn_reflns_limit_h_min -23
_diffrn_reflns_limit_k_max 8
_diffrn_reflns_limit_k_min -8
_diffrn_reflns_limit_l_max 22
_diffrn_reflns_limit_l_min -22
_diffrn_reflns_number 20507
_diffrn_reflns_theta_full 26.718
_diffrn_reflns_theta_max 30.021
_diffrn_reflns_theta_min 2.516
_diffrn_standards_number 0
_exptl_absorpt_coefficient_mu 0.069
_exptl_absorpt_correction_T_max 1.00
_exptl_absorpt_correction_T_min 0.92
_exptl_absorpt_correction_type multi-scan
_exptl_absorpt_process_details 'SADABS (Siemens, 1996)'
_exptl_crystal_colour red
_exptl_crystal_density_diffrn 1.222
_exptl_crystal_density_method 'not measured'
_exptl_crystal_description needle
_exptl_crystal_F_000 612
_exptl_crystal_size_max 0.150
_exptl_crystal_size_mid 0.050
_exptl_crystal_size_min 0.050
_refine_diff_density_max 0.34
_refine_diff_density_min -0.34
_refine_ls_extinction_method None
_refine_ls_goodness_of_fit_ref 1.0846
_refine_ls_hydrogen_treatment constr
_refine_ls_matrix_type full
_refine_ls_number_parameters 208
_refine_ls_number_reflns 2814
_refine_ls_number_restraints 0
_refine_ls_R_factor_all 0.0838
_refine_ls_R_factor_gt 0.0549
_refine_ls_shift/su_max 0.0002109
_refine_ls_shift/su_mean 0.0000239
_refine_ls_structure_factor_coef F
_refine_ls_weighting_details
;
 Method, part 1, Chebychev polynomial, (Watkin, 1994, Prince, 1982) 
 [weight] = 1.0/[A~0~*T~0~(x)+A~1~*T~1~(x) ... +A~n-1~]*T~n-1~(x)] 
 where A~i~ are the Chebychev coefficients listed below and x= Fcalc/Fmax 
 Method = Robust Weighting (Prince, 1982) 
 W = [weight] * [1-(deltaF/6*sigmaF)^2^]^2^ 
 A~i~ are: 
 0.213 0.171 0.691E-01 
;
_refine_ls_weighting_scheme calc
_refine_ls_wR_factor_all 0.0991
_refine_ls_wR_factor_gt 0.0547
_refine_ls_wR_factor_ref 0.0508
_reflns_limit_h_max 21
_reflns_limit_h_min -23
_reflns_limit_k_max 8
_reflns_limit_k_min 0
_reflns_limit_l_max 22
_reflns_limit_l_min 0
_reflns_number_gt 3224
_reflns_number_total 4476
_reflns_threshold_expression I>2.0\s(I)
_oxford_refine_ls_r_factor_ref 0.0492
_oxford_reflns_number_all 4465
_oxford_reflns_threshold_expression_ref I>3.0\s(I)
_cod_data_source_file jo6b02397_si_002.cif
_cod_data_source_block cpd-11a
_cod_depositor_comments
;
The following automatic conversions were performed:

'_atom_sites_solution_primary' value 'Other' changed to 'other'
according to
/usr/data/users/saulius/crontab/automatic-downloads/rss-feeds/ACS/lib/dictionaries/cif_core.dic
dictionary named 'cif_core.dic' version 2.4.2 from 2011-04-26.

Automatic conversion script
Id: cif_fix_values 4268 2015-11-12 08:31:59Z antanas 

 Adding full bibliography for 4032109--4032117.cif.
;
_cod_original_cell_volume 1584.10(10)
_cod_original_sg_symbol_H-M 'P 21/c '
_cod_database_code 4032112

loop_
_symmetry_equiv_pos_as_xyz
x,y,z
-x,-y,-z
x,-y+1/2,z+1/2
-x,y+1/2,-z+1/2

loop_
_atom_site_label
_atom_site_type_symbol
_atom_site_fract_x
_atom_site_fract_y
_atom_site_fract_z
_atom_site_U_iso_or_equiv
_atom_site_occupancy
_atom_site_adp_type
_atom_site_refinement_flags_posn
C1 C -0.05204(9) 1.0307(3) 0.09857(10) 0.0268 1.0000 Uani .
C2 C 0.02849(9) 0.9598(3) 0.12934(10) 0.0266 1.0000 Uani .
C3 C 0.09989(9) 0.8989(3) 0.15886(10) 0.0259 1.0000 Uani .
C4 C 0.17987(9) 0.8211(3) 0.19155(10) 0.0238 1.0000 Uani .
C5 C 0.20103(9) 0.6329(3) 0.15438(10) 0.0248 1.0000 Uani .
C6 C 0.21618(9) 0.4676(3) 0.11900(9) 0.0241 1.0000 Uani .
C7 C 0.23037(9) 0.2766(3) 0.07872(9) 0.0233 1.0000 Uani .
C8 C 0.16545(9) 0.1808(3) 0.01656(10) 0.0256 1.0000 Uani .
C9 C -0.10980(9) 0.9119(3) 0.03730(10) 0.0263 1.0000 Uani .
C10 C -0.07952(11) 1.2395(3) 0.13204(13) 0.0383 1.0000 Uani .
C11 C -0.01794(14) 1.4210(4) 0.14738(18) 0.0537 1.0000 Uani .
C12 C 0.23967(9) 0.9353(3) 0.26420(9) 0.0230 1.0000 Uani .
C13 C 0.22025(10) 1.1382(3) 0.29335(10) 0.0278 1.0000 Uani .
C14 C 0.27550(10) 1.2436(3) 0.36227(11) 0.0302 1.0000 Uani .
C15 C 0.35085(10) 1.1476(3) 0.40375(11) 0.0318 1.0000 Uani .
C16 C 0.37086(10) 0.9463(3) 0.37529(11) 0.0340 1.0000 Uani .
C17 C 0.31614(9) 0.8404(3) 0.30582(10) 0.0287 1.0000 Uani .
C18 C 0.31324(9) 0.1730(3) 0.10043(9) 0.0222 1.0000 Uani .
C19 C 0.32439(9) -0.0312(3) 0.06634(10) 0.0262 1.0000 Uani .
C20 C 0.40272(10) -0.1231(3) 0.08390(11) 0.0302 1.0000 Uani .
C21 C 0.47074(10) -0.0121(3) 0.13588(11) 0.0319 1.0000 Uani .
C22 C 0.45980(10) 0.1882(3) 0.17156(11) 0.0324 1.0000 Uani .
C23 C 0.38180(9) 0.2808(3) 0.15453(10) 0.0262 1.0000 Uani .
H101 H -0.0915 1.2050 0.1905 0.0507 1.0000 Uiso R
H102 H -0.1342 1.2899 0.0887 0.0503 1.0000 Uiso R
H111 H 0.0359 1.3701 0.1928 0.0867 1.0000 Uiso R
H112 H -0.0412 1.5579 0.1719 0.0862 1.0000 Uiso R
H113 H -0.0067 1.4590 0.0891 0.0874 1.0000 Uiso R
H131 H 0.1669 1.2052 0.2655 0.0356 1.0000 Uiso R
H141 H 0.2617 1.3840 0.3821 0.0397 1.0000 Uiso R
H151 H 0.3887 1.2217 0.4521 0.0400 1.0000 Uiso R
H161 H 0.4232 0.8769 0.4038 0.0413 1.0000 Uiso R
H171 H 0.3300 0.6994 0.2873 0.0364 1.0000 Uiso R
H191 H 0.2774 -0.1107 0.0304 0.0325 1.0000 Uiso R
H201 H 0.4100 -0.2637 0.0601 0.0386 1.0000 Uiso R
H211 H 0.5252 -0.0738 0.1467 0.0388 1.0000 Uiso R
H221 H 0.5072 0.2623 0.2080 0.0403 1.0000 Uiso R
H231 H 0.3750 0.4231 0.1800 0.0341 1.0000 Uiso R

loop_
_atom_site_aniso_label
_atom_site_aniso_U_11
_atom_site_aniso_U_22
_atom_site_aniso_U_33
_atom_site_aniso_U_23
_atom_site_aniso_U_13
_atom_site_aniso_U_12
C1 0.0233(7) 0.0328(10) 0.0242(7) -0.0027(7) 0.0067(6) -0.0015(7)
C2 0.0237(7) 0.0323(9) 0.0237(7) -0.0033(7) 0.0064(6) -0.0038(7)
C3 0.0252(7) 0.0299(9) 0.0238(7) -0.0030(7) 0.0086(6) -0.0042(6)
C4 0.0218(7) 0.0287(9) 0.0217(7) 0.0016(6) 0.0074(5) -0.0019(6)
C5 0.0193(6) 0.0326(9) 0.0216(7) 0.0033(7) 0.0040(5) -0.0032(6)
C6 0.0190(6) 0.0312(9) 0.0213(7) 0.0030(7) 0.0042(5) -0.0011(6)
C7 0.0203(7) 0.0286(9) 0.0204(7) 0.0038(6) 0.0048(5) -0.0012(6)
C8 0.0204(6) 0.0317(9) 0.0247(7) 0.0028(7) 0.0063(6) 0.0002(6)
C9 0.0218(7) 0.0317(9) 0.0253(8) 0.0017(7) 0.0066(6) 0.0006(6)
C10 0.0325(8) 0.0412(11) 0.0408(10) -0.0135(9) 0.0099(7) -0.0012(8)
C11 0.0501(12) 0.0354(12) 0.0804(16) -0.0054(12) 0.0263(11) -0.0007(10)
C12 0.0211(6) 0.0289(9) 0.0203(7) 0.0017(6) 0.0079(5) -0.0030(6)
C13 0.0264(7) 0.0327(10) 0.0255(8) 0.0013(7) 0.0092(6) 0.0001(7)
C14 0.0343(8) 0.0315(10) 0.0273(8) -0.0031(7) 0.0126(6) -0.0028(7)
C15 0.0285(8) 0.0436(11) 0.0235(7) -0.0055(7) 0.0075(6) -0.0065(7)
C16 0.0251(7) 0.0476(12) 0.0265(8) -0.0020(8) 0.0029(6) 0.0034(8)
C17 0.0261(7) 0.0328(10) 0.0267(8) -0.0012(7) 0.0067(6) 0.0023(7)
C18 0.0206(6) 0.0274(8) 0.0184(6) 0.0042(6) 0.0050(5) -0.0009(6)
C19 0.0272(7) 0.0272(9) 0.0228(7) 0.0030(7) 0.0050(6) -0.0022(7)
C20 0.0368(8) 0.0273(9) 0.0269(8) 0.0028(7) 0.0099(7) 0.0051(7)
C21 0.0256(7) 0.0431(11) 0.0265(8) 0.0041(7) 0.0065(6) 0.0094(7)
C22 0.0218(7) 0.0480(12) 0.0251(7) -0.0020(8) 0.0032(6) -0.0007(7)
C23 0.0245(7) 0.0309(9) 0.0228(7) -0.0026(7) 0.0062(6) -0.0022(7)

loop_
_atom_type_symbol
_atom_type_scat_dispersion_real
_atom_type_scat_dispersion_imag
_atom_type_scat_Cromer_Mann_a1
_atom_type_scat_Cromer_Mann_b1
_atom_type_scat_Cromer_Mann_a2
_atom_type_scat_Cromer_Mann_b2
_atom_type_scat_Cromer_Mann_a3
_atom_type_scat_Cromer_Mann_b3
_atom_type_scat_Cromer_Mann_a4
_atom_type_scat_Cromer_Mann_b4
_atom_type_scat_Cromer_Mann_c
_atom_type_scat_source
C 0.0033 0.0016 2.3100 20.8439 1.0200 10.2075 1.5886 0.5687 0.8650 51.6512 0.2156 'International Tables Vol C 4.2.6.8 and 6.1.1.4'
H 0.0000 0.0000 0.4930 10.5109 0.3229 26.1257 0.1402 3.1424 0.0408 57.7998 0.0030 'International Tables Vol C 4.2.6.8 and 6.1.1.4'
N 0.0061 0.0033 12.2126 0.0057 3.1322 9.8933 2.0125 28.9975 1.1663 0.5826 -11.5290 'International Tables Vol C 4.2.6.8 and 6.1.1.4'
O 0.0106 0.0060 3.0485 13.2771 2.2868 5.7011 1.5463 0.3239 0.8670 32.9089 0.2508 'International Tables Vol C 4.2.6.8 and 6.1.1.4'

loop_
_geom_angle_atom_site_label_1
_geom_angle_atom_site_label_2
_geom_angle_atom_site_label_3
_geom_angle_site_symmetry_3
_geom_angle
_geom_angle_publ_flag
C2 C1 C9 . 121.13(16) yes
C2 C1 C10 . 120.75(15) yes
C9 C1 C10 . 118.12(14) yes
C1 C2 C3 . 178.22(17) yes
C2 C3 C4 . 177.66(19) yes
C3 C4 C5 . 117.63(14) yes
C3 C4 C12 . 120.62(15) yes
C5 C4 C12 . 121.74(14) yes
C4 C5 C6 . 177.09(16) yes
C5 C6 C7 . 177.74(15) yes
C6 C7 C8 . 118.94(14) yes
C6 C7 C18 . 121.71(13) yes
C8 C7 C18 . 119.35(15) yes
C7 C8 C9 2_565 177.30(19) yes
C1 C9 C8 2_565 174.90(18) yes
C1 C10 C11 . 114.51(16) yes
C1 C10 H101 . 108.1 no
C11 C10 H101 . 108.0 no
C1 C10 H102 . 108.6 no
C11 C10 H102 . 109.8 no
H101 C10 H102 . 107.6 no
C10 C11 H111 . 108.9 no
C10 C11 H112 . 109.6 no
H111 C11 H112 . 108.9 no
C10 C11 H113 . 108.5 no
H111 C11 H113 . 110.6 no
H112 C11 H113 . 110.3 no
C4 C12 C13 . 120.55(14) yes
C4 C12 C17 . 120.71(15) yes
C13 C12 C17 . 118.73(15) yes
C12 C13 C14 . 120.66(15) yes
C12 C13 H131 . 119.6 no
C14 C13 H131 . 119.8 no
C13 C14 C15 . 120.31(17) yes
C13 C14 H141 . 120.2 no
C15 C14 H141 . 119.4 no
C14 C15 C16 . 119.55(16) yes
C14 C15 H151 . 119.6 no
C16 C15 H151 . 120.8 no
C15 C16 C17 . 120.53(16) yes
C15 C16 H161 . 120.5 no
C17 C16 H161 . 119.0 no
C12 C17 C16 . 120.22(17) yes
C12 C17 H171 . 119.8 no
C16 C17 H171 . 120.0 no
C7 C18 C19 . 120.82(14) yes
C7 C18 C23 . 120.32(15) yes
C19 C18 C23 . 118.86(14) yes
C18 C19 C20 . 120.55(15) yes
C18 C19 H191 . 120.1 no
C20 C19 H191 . 119.4 no
C19 C20 C21 . 120.15(16) yes
C19 C20 H201 . 120.1 no
C21 C20 H201 . 119.7 no
C20 C21 C22 . 119.55(15) yes
C20 C21 H211 . 120.2 no
C22 C21 H211 . 120.3 no
C21 C22 C23 . 120.64(16) yes
C21 C22 H221 . 118.8 no
C23 C22 H221 . 120.6 no
C18 C23 C22 . 120.21(16) yes
C18 C23 H231 . 120.0 no
C22 C23 H231 . 119.8 no

loop_
_geom_bond_atom_site_label_1
_geom_bond_atom_site_label_2
_geom_bond_site_symmetry_2
_geom_bond_distance
_geom_bond_publ_flag
C1 C2 . 1.378(2) yes
C1 C9 . 1.377(2) yes
C1 C10 . 1.506(2) yes
C2 C3 . 1.221(2) yes
C3 C4 . 1.386(2) yes
C4 C5 . 1.387(2) yes
C4 C12 . 1.480(2) yes
C5 C6 . 1.219(2) yes
C6 C7 . 1.386(2) yes
C7 C8 . 1.383(2) yes
C7 C18 . 1.484(2) yes
C8 C9 2_565 1.219(2) yes
C10 C11 . 1.490(3) yes
C10 H101 . 1.037 no
C10 H102 . 1.033 no
C11 H111 . 1.037 no
C11 H112 . 1.046 no
C11 H113 . 1.032 no
C12 C13 . 1.395(2) yes
C12 C17 . 1.399(2) yes
C13 C14 . 1.384(2) yes
C13 H131 . 0.975 no
C14 C15 . 1.386(2) yes
C14 H141 . 0.964 no
C15 C16 . 1.385(3) yes
C15 H151 . 0.965 no
C16 C17 . 1.388(2) yes
C16 H161 . 0.969 no
C17 H171 . 0.960 no
C18 C19 . 1.394(2) yes
C18 C23 . 1.397(2) yes
C19 C20 . 1.390(2) yes
C19 H191 . 0.967 no
C20 C21 . 1.388(2) yes
C20 H201 . 0.960 no
C21 C22 . 1.383(3) yes
C21 H211 . 0.964 no
C22 C23 . 1.387(2) yes
C22 H221 . 0.960 no
C23 H231 . 0.980 no
